data_5000041
loop_
_publ_author_name
'Sudarsanan, K'
'Mackie, P E'
'Young, R A'

_journal_name_full 'Materials Research Bulletin'
_journal_page_first 1331
_journal_page_last 1338
_journal_paper_doi 10.1016/0025-5408(72)90113-4
_journal_volume 7
_journal_year 1972
_chemical_name_mineral Fluorapatite
_chemical_name_systematic 'Calcium tris(phosphate) fluoride'
_space_group_IT_number 176
_symmetry_cell_setting hexagonal
_symmetry_Int_Tables_number 176
_symmetry_space_group_name_Hall '-P 6c'
_symmetry_space_group_name_H-M 'P 63/m'
_cell_angle_alpha 90
_cell_angle_beta 90
_cell_angle_gamma 120
_cell_formula_units_Z 2
_cell_length_a 9.363(2)
_cell_length_b 9.363(2)
_cell_length_c 6.878(2)
_cell_volume 522.2
_refine_ls_R_factor_all 0.029
_cod_database_code 5000041

loop_
_symmetry_equiv_pos_as_xyz
x,y,z
-y,x-y,z
y-x,-x,z
-x,-y,1/2+z
y,y-x,1/2+z
x-y,x,1/2+z
-x,-y,-z
y,y-x,-z
x-y,x,-z
x,y,1/2-z
-y,x-y,1/2-z
y-x,-x,1/2-z

loop_
_atom_site_label
_atom_site_type_symbol
_atom_site_symmetry_multiplicity
_atom_site_Wyckoff_symbol
_atom_site_fract_x
_atom_site_fract_y
_atom_site_fract_z
_atom_site_occupancy
_atom_site_attached_hydrogens
_atom_site_calc_flag
Ca1 Ca2+ 4 f 0.3333 0.6667 0.0012(1) 0.990(3) 0 d
Ca2 Ca2+ 6 h 0.2415(1) 0.0071(1) 0.25 0.986(2) 0 d
P1 P5+ 6 h 0.3982(1) 0.3689(1) 0.25 1.008(2) 0 d
O1 O2- 6 h 0.3268(1) 0.4850(1) 0.25 0.988(4) 0 d
O2 O2- 6 h 0.5881(1) 0.4668(1) 0.25 0.988(4) 0 d
O3 O2- 12 i 0.3415(1) 0.2569(1) 0.0704(1) 0.989(3) 0 d
F1 F1- 2 a 0. 0. 0.25 0.906(6) 0 d

loop_
_atom_type_symbol
_atom_type_oxidation_number
Ca2+ 2.000
P5+ 5.000
O2- -2.000
F1- -1.000
